data_7132457
loop_
_publ_author_name
'Litle, Elishua D.'
'Gabba&#xef;, Fran&#xe7;ois P'

_publ_section_title
;
 Double axial stabilization of a carbenium ion <i>via</i> convergent
 P&#xe001;O &#x2192; C<sup>+</sup> tetrel bonding.
;
_journal_issue 6
_journal_name_full 'Chemical communications (Cambridge, England)'
_journal_page_first 690
_journal_page_last 693
_journal_paper_doi 10.1039/d3cc04729f
_journal_volume 60
_journal_year 2024
_chemical_formula_moiety 'C45 H39 N O3 P2, 0.5(H2 O)'
_chemical_formula_sum 'C45 H40 N O3.5 P2'
_chemical_formula_weight 712.72
_space_group_crystal_system triclinic
_space_group_IT_number 2
_space_group_name_Hall '-P 1'
_space_group_name_H-M_alt 'P -1'
_atom_sites_solution_hydrogens mixed
_audit_creation_date 2023-08-17
_audit_creation_method
;
Olex2 1.5
(compiled 2021.12.09 svn.r5202d8cf for OlexSys, GUI svn.r6439)
;
_audit_update_record
;
2023-09-20 deposited with the CCDC.	2023-12-08 downloaded from the CCDC.
;
_cell_angle_alpha 71.834(3)
_cell_angle_beta 71.445(3)
_cell_angle_gamma 67.410(3)
_cell_formula_units_Z 2
_cell_length_a 12.0136(17)
_cell_length_b 12.8997(18)
_cell_length_c 13.4490(19)
_cell_measurement_reflns_used 5429
_cell_measurement_temperature 109.99
_cell_measurement_theta_max 31.470
_cell_measurement_theta_min 2.129
_cell_volume 1781.0(4)
_computing_cell_refinement 'SAINT V8.40B (?, 2016)'
_computing_data_reduction 'SAINT V8.40B (?, 2016)'
_computing_molecular_graphics 'Olex2 1.5 (Dolomanov et al., 2009)'
_computing_publication_material 'Olex2 1.5 (Dolomanov et al., 2009)'
_computing_structure_refinement 'SHELXL 2014/7 (Sheldrick, 2015)'
_diffrn_ambient_temperature 109.99
_diffrn_measured_fraction_theta_full 0.999
_diffrn_measured_fraction_theta_max 0.999
_diffrn_measurement_device_type 'Bruker APEX-II CCD'
_diffrn_radiation_type MoK\a
_diffrn_radiation_wavelength 0.71073
_diffrn_reflns_av_R_equivalents 0.1538
_diffrn_reflns_av_unetI/netI 0.1395
_diffrn_reflns_Laue_measured_fraction_full 0.999
_diffrn_reflns_Laue_measured_fraction_max 0.999
_diffrn_reflns_limit_h_max 15
_diffrn_reflns_limit_h_min -15
_diffrn_reflns_limit_k_max 16
_diffrn_reflns_limit_k_min -16
_diffrn_reflns_limit_l_max 17
_diffrn_reflns_limit_l_min -17
_diffrn_reflns_number 40080
_diffrn_reflns_point_group_measured_fraction_full 0.999
_diffrn_reflns_point_group_measured_fraction_max 0.999
_diffrn_reflns_theta_full 25.242
_diffrn_reflns_theta_max 27.485
_diffrn_reflns_theta_min 2.122
_diffrn_source_current 1.0
_diffrn_source_power 0.05
_diffrn_source_voltage 50.0
_exptl_absorpt_coefficient_mu 0.168
_exptl_absorpt_correction_T_max 0.7470
_exptl_absorpt_correction_T_min 0.6204
_exptl_absorpt_correction_type multi-scan
_exptl_absorpt_process_details
;
SADABS-2016/2 (Bruker,2016/2) was used for absorption correction.
wR2(int) was 0.1238 before and 0.0809 after correction.
The Ratio of minimum to maximum transmission is 0.8305.
The \l/2 correction factor is Not present.
;
_exptl_crystal_colour colourless
_exptl_crystal_colour_primary colourless
_exptl_crystal_density_diffrn 1.329
_exptl_crystal_description plate
_exptl_crystal_F_000 750
_exptl_crystal_size_max 0.169
_exptl_crystal_size_mid 0.149
_exptl_crystal_size_min 0.053
_refine_diff_density_max 0.378
_refine_diff_density_min -0.335
_refine_diff_density_rms 0.078
_refine_ls_extinction_method none
_refine_ls_goodness_of_fit_ref 1.180
_refine_ls_hydrogen_treatment constr
_refine_ls_matrix_type full
_refine_ls_number_parameters 526
_refine_ls_number_reflns 8168
_refine_ls_number_restraints 36
_refine_ls_restrained_S_all 1.177
_refine_ls_R_factor_all 0.2190
_refine_ls_R_factor_gt 0.1369
_refine_ls_shift/su_max 0.000
_refine_ls_shift/su_mean 0.000
_refine_ls_structure_factor_coef Fsqd
_refine_ls_weighting_details 'w=1/[\s^2^(Fo^2^)+(0.0246P)^2^+6.0420P] where P=(Fo^2^+2Fc^2^)/3'
_refine_ls_weighting_scheme calc
_refine_ls_wR_factor_gt 0.2074
_refine_ls_wR_factor_ref 0.2382
_reflns_Friedel_coverage 0.000
_reflns_number_gt 4692
_reflns_number_total 8168
_reflns_threshold_expression 'I > 2\s(I)'
_cod_data_source_file d3cc04729f2.cif
_cod_data_source_block eli23a_0m_a
_cod_depositor_comments 'Adding full bibliography for 7132454--7132458.cif.'
_cod_original_formula_sum 'C45 H40 N O3.50 P2'
_cod_database_code 7132457
_shelx_shelxl_version_number 2014/7
_shelx_space_group_comment
;
The symmetry employed for this shelxl refinement is uniquely defined
by the following loop, which should always be used as a source of
symmetry information in preference to the above space-group names.
They are only intended as comments.
;
_shelx_estimated_absorpt_t_max 0.991
_shelx_estimated_absorpt_t_min 0.972
_olex2_refinement_description
;
1. Fixed Uiso
 At 1.2 times of:
  All C(H) groups, All C(H,H) groups
 At 1.5 times of:
  All C(H,H,H) groups, All O(H) groups, All O(H,H) groups
2. Uiso/Uaniso restraints and constraints
C32' \\sim C33' \\sim C34' \\sim C35' \\sim C36' \\sim C37': within 2A with
sigma of 0.02 and sigma for terminal atoms of 0.4 within 2A
3. Others
 Sof(C18)=Sof(H18)=1-FVAR(1)
 Sof(C18')=Sof(H18')=FVAR(1)
 Sof(H16A)=Sof(C17)=Sof(H17)=1-FVAR(2)
 Sof(H16)=Sof(C17')=Sof(H17')=FVAR(2)
 Sof(C32')=Sof(C33')=Sof(H33')=Sof(C34')=Sof(H34')=Sof(C35')=Sof(H35')=
 Sof(C36')=Sof(H36')=Sof(C37')=Sof(H37')=1-FVAR(3)
 Sof(C32)=Sof(C33)=Sof(H33)=Sof(C34)=Sof(H34)=Sof(C35)=Sof(H35)=Sof(C36)=
 Sof(H36)=Sof(C37)=Sof(H37)=FVAR(3)
 Fixed Sof: O4(0.5) H4A(0.5) H4B(0.5)
4.a Free rotating group:
 O4(H4A,H4B)
4.b Aromatic/amide H refined with riding coordinates:
 C39(H39), C25(H25), C23(H23), C40(H40), C43(H43), C24(H24), C3(H3A), C22(H22),
  C8(H8), C31(H31), C42(H42), C4(H4), C6(H6), C9(H9), C5(H5), C27(H27),
 C29(H29), C28(H28), C30(H30), C10(H10), C12(H12), C11(H11), C16(H16),
 C16(H16A), C14(H14), C15(H15), C17'(H17'), C18'(H18'), C18(H18), C17(H17),
 C33(H33), C34(H34), C35(H35), C36(H36), C37(H37), C33'(H33'), C34'(H34'),
 C35'(H35'), C36'(H36'), C37'(H37')
4.c Fitted hexagon refined as free rotating group:
 C32(C33,C34,C35,C36,C37), C32'(C33',C34',C35',C36',C37')
4.d Idealised Me refined as rotating group:
 C44(H44A,H44B,H44C), C45(H45A,H45B,H45C)
4.e Idealised tetrahedral OH refined as rotating group:
 O3(H3)
;
_olex2_submission_special_instructions 'No special instructions were received'

loop_
_space_group_symop_operation_xyz
'x, y, z'
'-x, -y, -z'

loop_
_atom_site_label
_atom_site_type_symbol
_atom_site_fract_x
_atom_site_fract_y
_atom_site_fract_z
_atom_site_U_iso_or_equiv
_atom_site_adp_type
_atom_site_occupancy
_atom_site_site_symmetry_order
_atom_site_calc_flag
_atom_site_refinement_flags_posn
_atom_site_refinement_flags_adp
_atom_site_refinement_flags_occupancy
_atom_site_disorder_assembly
_atom_site_disorder_group
P2 P 0.71075(15) 0.47856(16) 0.29528(12) 0.0389(5) Uani 1 1 d . . . . .
P1 P 0.74228(16) 0.07958(15) 0.22418(13) 0.0438(5) Uani 1 1 d . . . . .
O3 O 0.6029(3) 0.2677(3) 0.3224(3) 0.0303(9) Uani 1 1 d . . . . .
H3 H 0.6374 0.2959 0.3480 0.045 Uiso 1 1 calc R U . . .
O2 O 0.6653(3) 0.3983(4) 0.3912(3) 0.0364(10) Uani 1 1 d . . . . .
O1 O 0.8266(4) 0.1454(4) 0.2042(3) 0.0507(13) Uani 1 1 d . . . . .
C19 C 0.5674(5) 0.3454(5) 0.2284(4) 0.0280(13) Uani 1 1 d . . . . .
C39 C 0.4379(5) 0.5536(5) 0.1817(4) 0.0300(13) Uani 1 1 d . . . . .
H39 H 0.4883 0.5578 0.1109 0.036 Uiso 1 1 calc R U . . .
C2 C 0.5276(5) 0.2727(5) 0.1848(4) 0.0301(13) Uani 1 1 d . . . . .
C38 C 0.4649(5) 0.4518(5) 0.2554(4) 0.0266(12) Uani 1 1 d . . . . .
C25 C 0.7045(5) 0.3699(5) 0.0418(4) 0.0317(13) Uani 1 1 d . . . . .
H25 H 0.6645 0.3287 0.0252 0.038 Uiso 1 1 calc R U . . .
C23 C 0.8519(5) 0.4707(5) -0.0172(5) 0.0368(15) Uani 1 1 d . . . . .
H23 H 0.9116 0.5001 -0.0723 0.044 Uiso 1 1 calc R U . . .
C40 C 0.3414(5) 0.6500(5) 0.2052(4) 0.0336(14) Uani 1 1 d . . . . .
H40 H 0.3250 0.7176 0.1503 0.040 Uiso 1 1 calc R U . . .
C43 C 0.3893(5) 0.4514(5) 0.3582(4) 0.0316(13) Uani 1 1 d . . . . .
H43 H 0.4036 0.3826 0.4119 0.038 Uiso 1 1 calc R U . . .
C24 C 0.7901(5) 0.4142(5) -0.0384(4) 0.0361(15) Uani 1 1 d . . . . .
H24 H 0.8061 0.4050 -0.1095 0.043 Uiso 1 1 calc R U . . .
N1 N 0.1721(6) 0.7421(5) 0.3333(4) 0.074(2) Uani 1 1 d . . . . .
C1 C 0.5934(5) 0.1578(5) 0.1854(4) 0.0324(14) Uani 1 1 d . . . . .
C3 C 0.4193(5) 0.3202(5) 0.1482(4) 0.0328(14) Uani 1 1 d . . . . .
H3A H 0.3729 0.3988 0.1476 0.039 Uiso 1 1 calc R U . . .
C20 C 0.6757(5) 0.3844(5) 0.1460(4) 0.0292(13) Uani 1 1 d . . . . .
C26 C 0.6087(6) 0.6223(6) 0.2872(5) 0.0416(16) Uani 1 1 d . . . . .
C22 C 0.8255(5) 0.4843(5) 0.0866(4) 0.0348(15) Uani 1 1 d . . . . .
H22 H 0.8680 0.5237 0.1026 0.042 Uiso 1 1 calc R U . . .
C41 C 0.2673(6) 0.6491(6) 0.3090(5) 0.0438(16) Uani 1 1 d . . . . .
C8 C 0.6350(6) -0.0667(5) 0.3963(5) 0.0441(17) Uani 1 1 d . . . . .
H8 H 0.5951 -0.0716 0.3480 0.053 Uiso 1 1 calc R U . . .
C31 C 0.5217(6) 0.6509(6) 0.3789(5) 0.0436(16) Uani 1 1 d . . . . .
H31 H 0.5163 0.5939 0.4435 0.052 Uiso 1 1 calc R U . . .
C21 C 0.7389(5) 0.4423(5) 0.1680(4) 0.0331(14) Uani 1 1 d . . . . .
C42 C 0.2954(6) 0.5464(6) 0.3844(5) 0.0401(16) Uani 1 1 d . . . . .
H42 H 0.2477 0.5425 0.4562 0.048 Uiso 1 1 calc R U . . .
C7 C 0.7093(6) 0.0010(5) 0.3609(5) 0.0406(16) Uani 1 1 d . . . . .
C4 C 0.3780(6) 0.2558(6) 0.1127(5) 0.0438(17) Uani 1 1 d . . . . .
H4 H 0.3056 0.2913 0.0847 0.053 Uiso 1 1 calc R U . . .
C6 C 0.5472(7) 0.0939(6) 0.1518(5) 0.0462(17) Uani 1 1 d . . . . .
H6 H 0.5914 0.0149 0.1528 0.055 Uiso 1 1 calc R U . . .
C9 C 0.6167(6) -0.1277(6) 0.4998(5) 0.0497(19) Uani 1 1 d . . . . .
H9 H 0.5632 -0.1733 0.5237 0.060 Uiso 1 1 calc R U . . .
C5 C 0.4382(7) 0.1434(6) 0.1170(5) 0.0509(19) Uani 1 1 d . . . . .
H5 H 0.4062 0.0984 0.0964 0.061 Uiso 1 1 calc R U . . .
C27 C 0.6111(7) 0.7070(6) 0.1938(5) 0.052(2) Uani 1 1 d . . . . .
H27 H 0.6699 0.6886 0.1301 0.062 Uiso 1 1 calc R U . . .
C29 C 0.4467(8) 0.8435(6) 0.2833(5) 0.061(2) Uani 1 1 d . . . . .
H29 H 0.3908 0.9195 0.2822 0.073 Uiso 1 1 calc R U . . .
C28 C 0.5321(8) 0.8148(7) 0.1912(5) 0.062(2) Uani 1 1 d . . . . .
H28 H 0.5351 0.8712 0.1259 0.074 Uiso 1 1 calc R U . . .
C30 C 0.4441(8) 0.7602(7) 0.3767(5) 0.056(2) Uani 1 1 d . . . . .
H30 H 0.3869 0.7795 0.4408 0.067 Uiso 1 1 calc R U . . .
C10 C 0.6760(7) -0.1226(6) 0.5692(5) 0.058(2) Uani 1 1 d . . . . .
H10 H 0.6649 -0.1663 0.6408 0.070 Uiso 1 1 calc R U . . .
C12 C 0.7699(6) 0.0066(7) 0.4306(6) 0.057(2) Uani 1 1 d . . . . .
H12 H 0.8235 0.0521 0.4062 0.069 Uiso 1 1 calc R U . . .
C44 C 0.1396(7) 0.8453(6) 0.2540(5) 0.061(2) Uani 1 1 d . . . . .
H44A H 0.2062 0.8799 0.2288 0.091 Uiso 1 1 calc R U . . .
H44B H 0.0628 0.8996 0.2855 0.091 Uiso 1 1 calc R U . . .
H44C H 0.1276 0.8273 0.1933 0.091 Uiso 1 1 calc R U . . .
C45 C 0.1094(7) 0.7476(7) 0.4448(5) 0.070(3) Uani 1 1 d . . . . .
H45A H 0.0539 0.7008 0.4715 0.105 Uiso 1 1 calc R U . . .
H45B H 0.0612 0.8275 0.4492 0.105 Uiso 1 1 calc R U . . .
H45C H 0.1710 0.7181 0.4886 0.105 Uiso 1 1 calc R U . . .
C11 C 0.7517(7) -0.0547(7) 0.5360(6) 0.063(2) Uani 1 1 d . . . . .
H11 H 0.7909 -0.0501 0.5850 0.076 Uiso 1 1 calc R U . . .
C16 C 0.9368(9) -0.1797(7) 0.0083(6) 0.085(3) Uani 1 1 d . . . . .
H16 H 0.9538 -0.2262 -0.0407 0.102 Uiso 0.51(3) 1 calc R U P A 1
H16A H 1.0060 -0.2235 -0.0362 0.102 Uiso 0.49(3) 1 calc R U P A 2
C13 C 0.8132(7) -0.0276(6) 0.1437(5) 0.063(2) Uani 1 1 d . . . . .
C14 C 0.8519(6) -0.1424(5) 0.1823(5) 0.0398(16) Uani 1 1 d . . . . .
H14 H 0.8364 -0.1715 0.2578 0.048 Uiso 1 1 calc R U . . .
C15 C 0.9130(6) -0.2181(6) 0.1153(5) 0.0450(17) Uani 1 1 d . . . . .
H15 H 0.9388 -0.2984 0.1449 0.054 Uiso 1 1 calc R U . . .
O4 O 1.0229(11) 0.1278(9) 0.2899(10) 0.073(3) Uani 0.5 1 d G . P . .
H4A H 0.9476 0.1592 0.3234 0.109 Uiso 0.5 1 d G U P . .
H4B H 1.0519 0.1811 0.2442 0.109 Uiso 0.5 1 d G U P . .
C17' C 0.9340(19) -0.0572(12) -0.0264(10) 0.044(6) Uani 0.51(3) 1 d . . P A 1
H17' H 0.9780 -0.0304 -0.0962 0.053 Uiso 0.51(3) 1 calc R U P A 1
C18' C 0.868(2) 0.0180(13) 0.0422(12) 0.050(7) Uani 0.54(4) 1 d . . P A 1
H18' H 0.8603 0.0974 0.0197 0.059 Uiso 0.54(4) 1 calc R U P A 1
C18 C 0.802(3) 0.0042(14) 0.0268(11) 0.044(7) Uani 0.46(4) 1 d . . P A 2
H18 H 0.7540 0.0800 -0.0012 0.053 Uiso 0.46(4) 1 calc R U P A 2
C17 C 0.858(2) -0.0728(14) -0.0381(12) 0.058(7) Uani 0.49(3) 1 d . . P A 2
H17 H 0.8448 -0.0566 -0.1083 0.069 Uiso 0.49(3) 1 calc R U P A 2
C32 C 0.8693(8) 0.4578(12) 0.2975(10) 0.040(4) Uani 0.54(2) 1 d G . P B 1
C33 C 0.9639(10) 0.3561(13) 0.2815(10) 0.047(4) Uani 0.54(2) 1 d G . P B 1
H33 H 0.9484 0.2985 0.2629 0.057 Uiso 0.54(2) 1 calc R U P B 1
C34 C 1.0812(8) 0.3387(16) 0.2929(8) 0.056(5) Uani 0.54(2) 1 d G . P B 1
H34 H 1.1458 0.2692 0.2820 0.067 Uiso 0.54(2) 1 calc R U P B 1
C35 C 1.1039(10) 0.4230(17) 0.3202(9) 0.056(6) Uani 0.54(2) 1 d G . P B 1
H35 H 1.1841 0.4111 0.3279 0.067 Uiso 0.54(2) 1 calc R U P B 1
C36 C 1.0094(14) 0.5246(15) 0.3361(9) 0.055(6) Uani 0.54(2) 1 d G . P B 1
H36 H 1.0249 0.5822 0.3548 0.066 Uiso 0.54(2) 1 calc R U P B 1
C37 C 0.8921(12) 0.5420(12) 0.3248(9) 0.039(4) Uani 0.54(2) 1 d G . P B 1
H37 H 0.8275 0.6115 0.3357 0.047 Uiso 0.54(2) 1 calc R U P B 1
C32' C 0.8428(11) 0.5019(15) 0.3059(12) 0.033(5) Uani 0.46(2) 1 d G U P B 2
C33' C 0.9535(12) 0.4143(16) 0.2848(12) 0.045(5) Uani 0.46(2) 1 d G U P B 2
H33' H 0.9570 0.3550 0.2550 0.054 Uiso 0.46(2) 1 calc R U P B 2
C34' C 1.0592(11) 0.4134(18) 0.3072(12) 0.052(6) Uani 0.46(2) 1 d G U P B 2
H34' H 1.1348 0.3535 0.2928 0.062 Uiso 0.46(2) 1 calc R U P B 2
C35' C 1.0541(15) 0.5001(19) 0.3507(14) 0.054(6) Uani 0.46(2) 1 d G U P B 2
H35' H 1.1263 0.4995 0.3661 0.064 Uiso 0.46(2) 1 calc R U P B 2
C36' C 0.9434(19) 0.5878(15) 0.3719(13) 0.054(6) Uani 0.46(2) 1 d G U P B 2
H36' H 0.9400 0.6470 0.4016 0.065 Uiso 0.46(2) 1 calc R U P B 2
C37' C 0.8378(15) 0.5887(13) 0.3495(12) 0.044(5) Uani 0.46(2) 1 d G U P B 2
H37' H 0.7621 0.6486 0.3639 0.053 Uiso 0.46(2) 1 calc R U P B 2

loop_
_atom_site_aniso_label
_atom_site_aniso_U_11
_atom_site_aniso_U_22
_atom_site_aniso_U_33
_atom_site_aniso_U_23
_atom_site_aniso_U_13
_atom_site_aniso_U_12
P2 0.0383(9) 0.0674(13) 0.0211(8) 0.0004(8) -0.0112(7) -0.0316(9)
P1 0.0384(10) 0.0406(11) 0.0291(9) -0.0029(7) 0.0082(7) -0.0045(8)
O3 0.030(2) 0.040(2) 0.022(2) -0.0022(17) -0.0068(16) -0.0157(19)
O2 0.036(2) 0.059(3) 0.021(2) 0.0005(19) -0.0110(17) -0.026(2)
O1 0.032(2) 0.058(3) 0.042(3) 0.000(2) 0.0064(19) -0.014(2)
C19 0.025(3) 0.037(4) 0.021(3) -0.001(2) -0.006(2) -0.013(3)
C39 0.035(3) 0.039(4) 0.021(3) -0.011(3) -0.004(2) -0.015(3)
C2 0.034(3) 0.039(4) 0.018(3) -0.002(2) 0.001(2) -0.020(3)
C38 0.026(3) 0.033(3) 0.026(3) -0.006(2) -0.010(2) -0.011(3)
C25 0.027(3) 0.038(4) 0.026(3) -0.012(3) 0.000(2) -0.007(3)
C23 0.020(3) 0.052(4) 0.031(3) 0.000(3) -0.004(2) -0.013(3)
C40 0.037(3) 0.040(4) 0.026(3) -0.006(3) -0.013(3) -0.012(3)
C43 0.032(3) 0.041(4) 0.023(3) -0.007(3) -0.007(2) -0.012(3)
C24 0.031(3) 0.045(4) 0.022(3) -0.006(3) 0.000(2) -0.007(3)
N1 0.084(5) 0.064(4) 0.025(3) -0.012(3) -0.010(3) 0.027(4)
C1 0.044(4) 0.030(3) 0.016(3) -0.002(2) 0.004(2) -0.015(3)
C3 0.036(3) 0.038(4) 0.025(3) -0.011(3) -0.004(2) -0.012(3)
C20 0.024(3) 0.035(3) 0.023(3) 0.001(2) -0.006(2) -0.008(3)
C26 0.068(5) 0.051(4) 0.023(3) -0.005(3) -0.012(3) -0.038(4)
C22 0.022(3) 0.048(4) 0.033(3) 0.000(3) -0.010(2) -0.012(3)
C41 0.038(4) 0.048(4) 0.037(4) -0.012(3) -0.016(3) 0.004(3)
C8 0.046(4) 0.044(4) 0.031(3) -0.010(3) 0.001(3) -0.008(3)
C31 0.067(5) 0.048(4) 0.028(3) -0.002(3) -0.011(3) -0.035(4)
C21 0.026(3) 0.050(4) 0.025(3) -0.001(3) -0.012(2) -0.013(3)
C42 0.038(4) 0.051(4) 0.022(3) -0.012(3) -0.004(3) -0.003(3)
C7 0.035(4) 0.039(4) 0.032(3) -0.001(3) -0.001(3) -0.005(3)
C4 0.059(4) 0.055(5) 0.026(3) -0.004(3) -0.017(3) -0.026(4)
C6 0.075(5) 0.033(4) 0.030(3) -0.007(3) -0.012(3) -0.016(4)
C9 0.049(4) 0.039(4) 0.035(4) -0.001(3) 0.010(3) -0.009(3)
C5 0.084(6) 0.047(5) 0.036(4) 0.001(3) -0.028(4) -0.032(4)
C27 0.093(6) 0.059(5) 0.022(3) -0.008(3) -0.009(3) -0.047(5)
C29 0.108(7) 0.051(5) 0.032(4) -0.014(3) -0.003(4) -0.039(5)
C28 0.121(7) 0.050(5) 0.028(4) -0.011(3) -0.006(4) -0.048(5)
C30 0.095(6) 0.061(5) 0.030(4) -0.007(3) -0.005(4) -0.052(5)
C10 0.051(4) 0.062(5) 0.031(4) 0.006(3) -0.004(3) -0.002(4)
C12 0.041(4) 0.068(5) 0.046(4) -0.006(4) 0.001(3) -0.013(4)
C44 0.066(5) 0.059(5) 0.040(4) -0.016(4) -0.023(4) 0.011(4)
C45 0.072(5) 0.077(6) 0.028(4) -0.020(4) -0.010(3) 0.017(4)
C11 0.052(5) 0.087(6) 0.045(4) -0.001(4) -0.015(4) -0.024(5)
C16 0.114(7) 0.053(5) 0.030(4) -0.011(4) 0.011(4) 0.015(5)
C13 0.084(6) 0.043(4) 0.026(4) -0.001(3) 0.010(3) -0.005(4)
C14 0.042(4) 0.041(4) 0.026(3) -0.007(3) 0.002(3) -0.011(3)
C15 0.040(4) 0.039(4) 0.036(4) -0.002(3) 0.001(3) -0.004(3)
O4 0.073(8) 0.080(8) 0.072(8) -0.025(7) -0.023(6) -0.020(7)
C17' 0.054(12) 0.037(8) 0.019(6) -0.005(5) 0.006(6) -0.003(7)
C18' 0.067(13) 0.038(8) 0.028(7) 0.004(6) -0.006(7) -0.014(8)
C18 0.074(17) 0.040(9) 0.019(7) -0.009(6) -0.016(7) -0.011(9)
C17 0.075(16) 0.058(11) 0.034(8) -0.016(7) -0.010(8) -0.011(10)
C32 0.035(9) 0.068(12) 0.018(7) 0.013(7) -0.006(6) -0.036(9)
C33 0.041(8) 0.063(12) 0.029(7) 0.007(8) -0.012(6) -0.019(8)
C34 0.041(8) 0.091(14) 0.030(7) 0.002(8) -0.005(6) -0.029(9)
C35 0.036(9) 0.115(18) 0.030(7) 0.002(9) -0.009(6) -0.051(10)
C36 0.044(11) 0.108(16) 0.022(7) 0.006(9) -0.017(7) -0.041(12)
C37 0.039(8) 0.062(11) 0.021(6) -0.004(6) -0.006(6) -0.025(8)
C32' 0.037(8) 0.047(11) 0.020(7) 0.000(7) -0.016(6) -0.016(8)
C33' 0.038(9) 0.064(13) 0.037(8) 0.008(9) -0.020(7) -0.026(9)
C34' 0.043(9) 0.076(14) 0.044(8) 0.006(9) -0.022(7) -0.031(10)
C35' 0.046(10) 0.088(14) 0.038(9) 0.015(9) -0.031(8) -0.039(11)
C36' 0.060(11) 0.075(12) 0.041(9) 0.012(8) -0.026(8) -0.043(9)
C37' 0.046(9) 0.065(11) 0.030(8) -0.005(7) -0.009(7) -0.030(9)

loop_
_atom_type_symbol
_atom_type_description
_atom_type_scat_dispersion_real
_atom_type_scat_dispersion_imag
_atom_type_scat_source
C C 0.0033 0.0016 'International Tables Vol C Tables 4.2.6.8 and 6.1.1.4'
H H 0.0000 0.0000 'International Tables Vol C Tables 4.2.6.8 and 6.1.1.4'
N N 0.0061 0.0033 'International Tables Vol C Tables 4.2.6.8 and 6.1.1.4'
O O 0.0106 0.0060 'International Tables Vol C Tables 4.2.6.8 and 6.1.1.4'
P P 0.1023 0.0942 'International Tables Vol C Tables 4.2.6.8 and 6.1.1.4'

loop_
_geom_angle_atom_site_label_1
_geom_angle_atom_site_label_2
_geom_angle_atom_site_label_3
_geom_angle
_geom_angle_site_symmetry_1
_geom_angle_site_symmetry_3
_geom_angle_publ_flag
O2 P2 C26 112.2(3) . . ?
O2 P2 C21 115.3(3) . . ?
O2 P2 C32 106.5(4) . . ?
O2 P2 C32' 112.0(5) . . ?
C26 P2 C21 107.2(3) . . ?
C26 P2 C32 115.6(5) . . ?
C26 P2 C32' 98.2(6) . . ?
C21 P2 C32 99.6(4) . . ?
C32' P2 C21 110.5(6) . . ?
O1 P1 C1 117.4(3) . . ?
O1 P1 C7 114.1(3) . . ?
O1 P1 C13 109.2(3) . . ?
C7 P1 C1 107.0(3) . . ?
C7 P1 C13 105.4(3) . . ?
C13 P1 C1 102.5(3) . . ?
C19 O3 H3 109.5 . . ?
O3 C19 C2 101.6(4) . . ?
O3 C19 C38 110.9(4) . . ?
O3 C19 C20 112.8(4) . . ?
C2 C19 C20 111.0(4) . . ?
C38 C19 C2 113.2(4) . . ?
C38 C19 C20 107.4(5) . . ?
C38 C39 H39 118.3 . . ?
C38 C39 C40 123.3(5) . . ?
C40 C39 H39 118.3 . . ?
C1 C2 C19 121.9(5) . . ?
C3 C2 C19 119.6(5) . . ?
C3 C2 C1 118.4(6) . . ?
C39 C38 C19 123.1(5) . . ?
C39 C38 C43 115.7(5) . . ?
C43 C38 C19 121.1(5) . . ?
C24 C25 H25 119.3 . . ?
C24 C25 C20 121.4(6) . . ?
C20 C25 H25 119.3 . . ?
C24 C23 H23 120.9 . . ?
C24 C23 C22 118.2(5) . . ?
C22 C23 H23 120.9 . . ?
C39 C40 H40 119.8 . . ?
C39 C40 C41 120.4(6) . . ?
C41 C40 H40 119.8 . . ?
C38 C43 H43 118.9 . . ?
C42 C43 C38 122.2(6) . . ?
C42 C43 H43 118.9 . . ?
C25 C24 H24 119.5 . . ?
C23 C24 C25 121.1(6) . . ?
C23 C24 H24 119.5 . . ?
C41 N1 C44 121.9(6) . . ?
C41 N1 C45 120.7(6) . . ?
C44 N1 C45 116.8(6) . . ?
C2 C1 P1 125.7(5) . . ?
C2 C1 C6 119.0(6) . . ?
C6 C1 P1 115.3(5) . . ?
C2 C3 H3A 119.4 . . ?
C4 C3 C2 121.1(6) . . ?
C4 C3 H3A 119.4 . . ?
C25 C20 C19 118.4(5) . . ?
C25 C20 C21 117.7(5) . . ?
C21 C20 C19 123.6(5) . . ?
C31 C26 P2 118.3(5) . . ?
C27 C26 P2 123.5(5) . . ?
C27 C26 C31 118.2(7) . . ?
C23 C22 H22 119.1 . . ?
C23 C22 C21 121.9(6) . . ?
C21 C22 H22 119.1 . . ?
N1 C41 C40 121.3(6) . . ?
N1 C41 C42 122.2(6) . . ?
C42 C41 C40 116.5(6) . . ?
C7 C8 H8 119.4 . . ?
C7 C8 C9 121.3(7) . . ?
C9 C8 H8 119.4 . . ?
C26 C31 H31 119.9 . . ?
C30 C31 C26 120.2(6) . . ?
C30 C31 H31 119.9 . . ?
C20 C21 P2 125.5(4) . . ?
C22 C21 P2 114.6(5) . . ?
C22 C21 C20 119.8(5) . . ?
C43 C42 C41 121.8(6) . . ?
C43 C42 H42 119.1 . . ?
C41 C42 H42 119.1 . . ?
C8 C7 P1 123.6(5) . . ?
C8 C7 C12 119.6(6) . . ?
C12 C7 P1 116.6(5) . . ?
C3 C4 H4 119.5 . . ?
C5 C4 C3 120.9(6) . . ?
C5 C4 H4 119.5 . . ?
C1 C6 H6 119.4 . . ?
C5 C6 C1 121.1(6) . . ?
C5 C6 H6 119.4 . . ?
C8 C9 H9 120.3 . . ?
C8 C9 C10 119.5(7) . . ?
C10 C9 H9 120.3 . . ?
C4 C5 C6 119.2(7) . . ?
C4 C5 H5 120.4 . . ?
C6 C5 H5 120.4 . . ?
C26 C27 H27 119.2 . . ?
C28 C27 C26 121.6(7) . . ?
C28 C27 H27 119.2 . . ?
C28 C29 H29 120.6 . . ?
C30 C29 H29 120.6 . . ?
C30 C29 C28 118.8(8) . . ?
C27 C28 C29 120.0(7) . . ?
C27 C28 H28 120.0 . . ?
C29 C28 H28 120.0 . . ?
C31 C30 C29 121.2(7) . . ?
C31 C30 H30 119.4 . . ?
C29 C30 H30 119.4 . . ?
C9 C10 H10 119.6 . . ?
C9 C10 C11 120.8(6) . . ?
C11 C10 H10 119.6 . . ?
C7 C12 H12 120.2 . . ?
C11 C12 C7 119.5(7) . . ?
C11 C12 H12 120.2 . . ?
N1 C44 H44A 109.5 . . ?
N1 C44 H44B 109.5 . . ?
N1 C44 H44C 109.5 . . ?
H44A C44 H44B 109.5 . . ?
H44A C44 H44C 109.5 . . ?
H44B C44 H44C 109.5 . . ?
N1 C45 H45A 109.5 . . ?
N1 C45 H45B 109.5 . . ?
N1 C45 H45C 109.5 . . ?
H45A C45 H45B 109.5 . . ?
H45A C45 H45C 109.5 . . ?
H45B C45 H45C 109.5 . . ?
C10 C11 C12 119.3(7) . . ?
C10 C11 H11 120.3 . . ?
C12 C11 H11 120.3 . . ?
C15 C16 H16 123.2 . . ?
C15 C16 H16A 120.2 . . ?
C15 C16 C17' 113.7(9) . . ?
C15 C16 C17 119.6(8) . . ?
C17' C16 H16 123.2 . . ?
C17 C16 H16A 120.2 . . ?
C14 C13 P1 125.3(5) . . ?
C14 C13 C18' 119.6(8) . . ?
C14 C13 C18 112.7(9) . . ?
C18' C13 P1 110.5(10) . . ?
C18 C13 P1 120.0(7) . . ?
C13 C14 H14 119.1 . . ?
C13 C14 C15 121.7(6) . . ?
C15 C14 H14 119.1 . . ?
C16 C15 C14 120.6(6) . . ?
C16 C15 H15 119.7 . . ?
C14 C15 H15 119.7 . . ?
H4A O4 H4B 109.5 . . ?
C16 C17' H17' 119.7 . . ?
C18' C17' C16 120.6(12) . . ?
C18' C17' H17' 119.7 . . ?
C13 C18' C17' 116.7(15) . . ?
C13 C18' H18' 121.6 . . ?
C17' C18' H18' 121.6 . . ?
C13 C18 H18 119.0 . . ?
C17 C18 C13 122.0(15) . . ?
C17 C18 H18 119.0 . . ?
C16 C17 H17 122.9 . . ?
C18 C17 C16 114.2(16) . . ?
C18 C17 H17 122.9 . . ?
C33 C32 P2 121.3(6) . . ?
C33 C32 C37 120.0 . . ?
C37 C32 P2 118.5(6) . . ?
C32 C33 H33 120.0 . . ?
C32 C33 C34 120.0 . . ?
C34 C33 H33 120.0 . . ?
C33 C34 H34 120.0 . . ?
C35 C34 C33 120.0 . . ?
C35 C34 H34 120.0 . . ?
C34 C35 H35 120.0 . . ?
C34 C35 C36 120.0 . . ?
C36 C35 H35 120.0 . . ?
C35 C36 H36 120.0 . . ?
C37 C36 C35 120.0 . . ?
C37 C36 H36 120.0 . . ?
C32 C37 H37 120.0 . . ?
C36 C37 C32 120.0 . . ?
C36 C37 H37 120.0 . . ?
C33' C32' P2 114.7(7) . . ?
C33' C32' C37' 120.0 . . ?
C37' C32' P2 124.4(7) . . ?
C32' C33' H33' 120.0 . . ?
C32' C33' C34' 120.0 . . ?
C34' C33' H33' 120.0 . . ?
C33' C34' H34' 120.0 . . ?
C35' C34' C33' 120.0 . . ?
C35' C34' H34' 120.0 . . ?
C34' C35' H35' 120.0 . . ?
C34' C35' C36' 120.0 . . ?
C36' C35' H35' 120.0 . . ?
C35' C36' H36' 120.0 . . ?
C35' C36' C37' 120.0 . . ?
C37' C36' H36' 120.0 . . ?
C32' C37' H37' 120.0 . . ?
C36' C37' C32' 120.0 . . ?
C36' C37' H37' 120.0 . . ?

loop_
_geom_bond_atom_site_label_1
_geom_bond_atom_site_label_2
_geom_bond_distance
_geom_bond_site_symmetry_2
_geom_bond_publ_flag
P2 O2 1.479(4) . ?
P2 C26 1.779(7) . ?
P2 C21 1.809(6) . ?
P2 C32 1.828(7) . ?
P2 C32' 1.780(8) . ?
P1 O1 1.471(5) . ?
P1 C1 1.835(6) . ?
P1 C7 1.802(6) . ?
P1 C13 1.803(7) . ?
O3 H3 0.8400 . ?
O3 C19 1.417(6) . ?
C19 C2 1.522(8) . ?
C19 C38 1.503(8) . ?
C19 C20 1.553(7) . ?
C39 H39 0.9500 . ?
C39 C38 1.370(7) . ?
C39 C40 1.377(8) . ?
C2 C1 1.385(8) . ?
C2 C3 1.385(8) . ?
C38 C43 1.392(7) . ?
C25 H25 0.9500 . ?
C25 C24 1.382(7) . ?
C25 C20 1.386(7) . ?
C23 H23 0.9500 . ?
C23 C24 1.357(8) . ?
C23 C22 1.382(8) . ?
C40 H40 0.9500 . ?
C40 C41 1.395(8) . ?
C43 H43 0.9500 . ?
C43 C42 1.361(8) . ?
C24 H24 0.9500 . ?
N1 C41 1.345(8) . ?
N1 C44 1.429(8) . ?
N1 C45 1.458(8) . ?
C1 C6 1.392(8) . ?
C3 H3A 0.9500 . ?
C3 C4 1.371(8) . ?
C20 C21 1.392(8) . ?
C26 C31 1.384(9) . ?
C26 C27 1.384(8) . ?
C22 H22 0.9500 . ?
C22 C21 1.383(7) . ?
C41 C42 1.390(8) . ?
C8 H8 0.9500 . ?
C8 C7 1.363(9) . ?
C8 C9 1.364(8) . ?
C31 H31 0.9500 . ?
C31 C30 1.356(10) . ?
C42 H42 0.9500 . ?
C7 C12 1.389(9) . ?
C4 H4 0.9500 . ?
C4 C5 1.340(9) . ?
C6 H6 0.9500 . ?
C6 C5 1.379(9) . ?
C9 H9 0.9500 . ?
C9 C10 1.371(10) . ?
C5 H5 0.9500 . ?
C27 H27 0.9500 . ?
C27 C28 1.347(10) . ?
C29 H29 0.9500 . ?
C29 C28 1.382(9) . ?
C29 C30 1.376(9) . ?
C28 H28 0.9500 . ?
C30 H30 0.9500 . ?
C10 H10 0.9500 . ?
C10 C11 1.378(10) . ?
C12 H12 0.9500 . ?
C12 C11 1.385(9) . ?
C44 H44A 0.9800 . ?
C44 H44B 0.9800 . ?
C44 H44C 0.9800 . ?
C45 H45A 0.9800 . ?
C45 H45B 0.9800 . ?
C45 H45C 0.9800 . ?
C11 H11 0.9500 . ?
C16 H16 0.9500 . ?
C16 H16A 0.9500 . ?
C16 C15 1.342(9) . ?
C16 C17' 1.492(19) . ?
C16 C17 1.426(19) . ?
C13 C14 1.350(9) . ?
C13 C18' 1.365(13) . ?
C13 C18 1.534(18) . ?
C14 H14 0.9500 . ?
C14 C15 1.372(8) . ?
C15 H15 0.9500 . ?
O4 H4A 0.8701 . ?
O4 H4B 0.8698 . ?
C17' H17' 0.9500 . ?
C17' C18' 1.39(2) . ?
C18' H18' 0.9500 . ?
C18 H18 0.9500 . ?
C18 C17 1.36(2) . ?
C17 H17 0.9500 . ?
C32 C33 1.3900 . ?
C32 C37 1.3900 . ?
C33 H33 0.9500 . ?
C33 C34 1.3900 . ?
C34 H34 0.9500 . ?
C34 C35 1.3900 . ?
C35 H35 0.9500 . ?
C35 C36 1.3900 . ?
C36 H36 0.9500 . ?
C36 C37 1.3900 . ?
C37 H37 0.9500 . ?
C32' C33' 1.3900 . ?
C32' C37' 1.3900 . ?
C33' H33' 0.9500 . ?
C33' C34' 1.3900 . ?
C34' H34' 0.9500 . ?
C34' C35' 1.3900 . ?
C35' H35' 0.9500 . ?
C35' C36' 1.3900 . ?
C36' H36' 0.9500 . ?
C36' C37' 1.3900 . ?
C37' H37' 0.9500 . ?

loop_
_geom_torsion_atom_site_label_1
_geom_torsion_atom_site_label_2
_geom_torsion_atom_site_label_3
_geom_torsion_atom_site_label_4
_geom_torsion
_geom_torsion_site_symmetry_1
_geom_torsion_site_symmetry_2
_geom_torsion_site_symmetry_3
_geom_torsion_site_symmetry_4
_geom_torsion_publ_flag
P2 C26 C31 C30 178.5(5) . . . . ?
P2 C26 C27 C28 180.0(6) . . . . ?
P2 C32 C33 C34 -174.4(8) . . . . ?
P2 C32 C37 C36 174.6(8) . . . . ?
P2 C32' C33' C34' -169.6(11) . . . . ?
P2 C32' C37' C36' 168.5(12) . . . . ?
P1 C1 C6 C5 -177.8(5) . . . . ?
P1 C7 C12 C11 -178.0(6) . . . . ?
P1 C13 C14 C15 -175.3(6) . . . . ?
P1 C13 C18' C17' 175.3(19) . . . . ?
P1 C13 C18 C17 178(2) . . . . ?
O3 C19 C2 C1 -41.3(6) . . . . ?
O3 C19 C2 C3 135.4(5) . . . . ?
O3 C19 C38 C39 159.7(5) . . . . ?
O3 C19 C38 C43 -21.5(7) . . . . ?
O3 C19 C20 C25 125.5(5) . . . . ?
O3 C19 C20 C21 -60.3(7) . . . . ?
O2 P2 C26 C31 17.4(6) . . . . ?
O2 P2 C26 C27 -162.2(5) . . . . ?
O2 P2 C21 C20 30.1(6) . . . . ?
O2 P2 C21 C22 -154.4(4) . . . . ?
O2 P2 C32 C33 68.0(6) . . . . ?
O2 P2 C32 C37 -106.5(6) . . . . ?
O2 P2 C32' C33' 78.7(7) . . . . ?
O2 P2 C32' C37' -90.4(9) . . . . ?
O1 P1 C1 C2 -30.7(6) . . . . ?
O1 P1 C1 C6 147.7(4) . . . . ?
O1 P1 C7 C8 -179.0(5) . . . . ?
O1 P1 C7 C12 -2.7(6) . . . . ?
O1 P1 C13 C14 112.4(7) . . . . ?
O1 P1 C13 C18' -43.2(14) . . . . ?
O1 P1 C13 C18 -84.7(15) . . . . ?
C19 C2 C1 P1 -6.4(7) . . . . ?
C19 C2 C1 C6 175.3(5) . . . . ?
C19 C2 C3 C4 -177.1(5) . . . . ?
C19 C38 C43 C42 -179.6(5) . . . . ?
C19 C20 C21 P2 2.0(8) . . . . ?
C19 C20 C21 C22 -173.3(5) . . . . ?
C39 C38 C43 C42 -0.7(8) . . . . ?
C39 C40 C41 N1 -179.5(6) . . . . ?
C39 C40 C41 C42 -1.2(9) . . . . ?
C2 C19 C38 C39 -86.8(6) . . . . ?
C2 C19 C38 C43 92.0(6) . . . . ?
C2 C19 C20 C25 12.3(7) . . . . ?
C2 C19 C20 C21 -173.6(5) . . . . ?
C2 C1 C6 C5 0.7(9) . . . . ?
C2 C3 C4 C5 3.0(9) . . . . ?
C38 C19 C2 C1 -160.3(5) . . . . ?
C38 C19 C2 C3 16.4(7) . . . . ?
C38 C19 C20 C25 -111.9(6) . . . . ?
C38 C19 C20 C21 62.2(7) . . . . ?
C38 C39 C40 C41 2.2(9) . . . . ?
C38 C43 C42 C41 1.7(10) . . . . ?
C25 C20 C21 P2 176.2(4) . . . . ?
C25 C20 C21 C22 0.9(8) . . . . ?
C23 C22 C21 P2 -175.7(5) . . . . ?
C23 C22 C21 C20 0.0(9) . . . . ?
C40 C39 C38 C19 177.7(5) . . . . ?
C40 C39 C38 C43 -1.2(8) . . . . ?
C40 C41 C42 C43 -0.6(10) . . . . ?
C24 C25 C20 C19 172.7(5) . . . . ?
C24 C25 C20 C21 -1.9(9) . . . . ?
C24 C23 C22 C21 0.0(9) . . . . ?
N1 C41 C42 C43 177.6(7) . . . . ?
C1 P1 C7 C8 49.4(6) . . . . ?
C1 P1 C7 C12 -134.3(5) . . . . ?
C1 P1 C13 C14 -122.4(7) . . . . ?
C1 P1 C13 C18' 82.0(14) . . . . ?
C1 P1 C13 C18 40.5(15) . . . . ?
C1 C2 C3 C4 -0.3(8) . . . . ?
C1 C6 C5 C4 1.9(10) . . . . ?
C3 C2 C1 P1 176.8(4) . . . . ?
C3 C2 C1 C6 -1.5(8) . . . . ?
C3 C4 C5 C6 -3.8(10) . . . . ?
C20 C19 C2 C1 78.8(6) . . . . ?
C20 C19 C2 C3 -104.5(5) . . . . ?
C20 C19 C38 C39 36.1(7) . . . . ?
C20 C19 C38 C43 -145.2(5) . . . . ?
C20 C25 C24 C23 1.9(9) . . . . ?
C26 P2 C21 C20 -95.7(6) . . . . ?
C26 P2 C21 C22 79.8(5) . . . . ?
C26 P2 C32 C33 -166.7(4) . . . . ?
C26 P2 C32 C37 18.9(8) . . . . ?
C26 P2 C32' C33' -163.3(6) . . . . ?
C26 P2 C32' C37' 27.7(9) . . . . ?
C26 C31 C30 C29 2.4(11) . . . . ?
C26 C27 C28 C29 0.6(11) . . . . ?
C22 C23 C24 C25 -0.9(9) . . . . ?
C8 C7 C12 C11 -1.5(10) . . . . ?
C8 C9 C10 C11 1.4(11) . . . . ?
C31 C26 C27 C28 0.4(10) . . . . ?
C21 P2 C26 C31 145.0(5) . . . . ?
C21 P2 C26 C27 -34.6(6) . . . . ?
C21 P2 C32 C33 -52.2(6) . . . . ?
C21 P2 C32 C37 133.3(6) . . . . ?
C21 P2 C32' C33' -51.4(8) . . . . ?
C21 P2 C32' C37' 139.6(7) . . . . ?
C7 P1 C1 C2 99.0(5) . . . . ?
C7 P1 C1 C6 -82.6(5) . . . . ?
C7 P1 C13 C14 -10.5(8) . . . . ?
C7 P1 C13 C18' -166.1(14) . . . . ?
C7 P1 C13 C18 152.4(15) . . . . ?
C7 C8 C9 C10 -1.3(10) . . . . ?
C7 C12 C11 C10 1.6(11) . . . . ?
C9 C8 C7 P1 177.6(5) . . . . ?
C9 C8 C7 C12 1.3(10) . . . . ?
C9 C10 C11 C12 -1.6(11) . . . . ?
C27 C26 C31 C30 -1.9(10) . . . . ?
C28 C29 C30 C31 -1.3(12) . . . . ?
C30 C29 C28 C27 -0.2(12) . . . . ?
C44 N1 C41 C40 1.7(12) . . . . ?
C44 N1 C41 C42 -176.5(7) . . . . ?
C45 N1 C41 C40 -169.0(7) . . . . ?
C45 N1 C41 C42 12.8(12) . . . . ?
C16 C17' C18' C13 4(4) . . . . ?
C13 P1 C1 C2 -150.3(5) . . . . ?
C13 P1 C1 C6 28.1(5) . . . . ?
C13 P1 C7 C8 -59.2(6) . . . . ?
C13 P1 C7 C12 117.1(6) . . . . ?
C13 C14 C15 C16 0.3(12) . . . . ?
C13 C18 C17 C16 -6(4) . . . . ?
C14 C13 C18' C17' 18(3) . . . . ?
C14 C13 C18 C17 -18(3) . . . . ?
C15 C16 C17' C18' -23(3) . . . . ?
C15 C16 C17 C18 29(3) . . . . ?
C17' C16 C15 C14 20.8(15) . . . . ?
C18' C13 C14 C15 -21.7(19) . . . . ?
C18 C13 C14 C15 20.7(16) . . . . ?
C17 C16 C15 C14 -27.5(19) . . . . ?
C32 P2 C26 C31 -105.0(6) . . . . ?
C32 P2 C26 C27 75.4(7) . . . . ?
C32 P2 C21 C20 143.6(7) . . . . ?
C32 P2 C21 C22 -40.9(6) . . . . ?
C32 C33 C34 C35 0.0 . . . . ?
C33 C32 C37 C36 0.0 . . . . ?
C33 C34 C35 C36 0.0 . . . . ?
C34 C35 C36 C37 0.0 . . . . ?
C35 C36 C37 C32 0.0 . . . . ?
C37 C32 C33 C34 0.0 . . . . ?
C32' P2 C26 C31 -100.5(7) . . . . ?
C32' P2 C26 C27 79.9(7) . . . . ?
C32' P2 C21 C20 158.4(7) . . . . ?
C32' P2 C21 C22 -26.1(8) . . . . ?
C32' C33' C34' C35' 0.0 . . . . ?
C33' C32' C37' C36' 0.0 . . . . ?
C33' C34' C35' C36' 0.0 . . . . ?
C34' C35' C36' C37' 0.0 . . . . ?
C35' C36' C37' C32' 0.0 . . . . ?
C37' C32' C33' C34' 0.0 . . . . ?
